data_7012504
loop_
_publ_author_name
'Herrera, Aida M.'
'Staples, Richard J.'
'Kryatov, Sergey V.'
'Nazarenko, Alexander Y.'
'Rybak-Akimova, Elena V.'

_publ_section_title
;
 Nickel(ii) and copper(ii) complexes with pyridine-containing
 macrocycles bearing an aminopropyl pendant arm: synthesis,
 characterization, and modifications of the pendant amino
 groupElectronic supplementary information (ESI) available: colour
 versions of Figs. 4, 5 and 7. See
 http://www.rsc.org/suppdata/dt/b2/b211489e/
;
_journal_issue 5
_journal_name_full 'Dalton Transactions'
_journal_page_first 846
_journal_paper_doi 10.1039/b211489e
_journal_year 2003
_chemical_formula_sum 'C24 H42 Cl2 Cu N5 O10'
_chemical_formula_weight 695.07
_chemical_name_systematic
; 
? 
;
_space_group_IT_number 14
_symmetry_cell_setting monoclinic
_symmetry_space_group_name_Hall '-P 2ybc'
_symmetry_space_group_name_H-M 'P 1 21/c 1'
_atom_sites_solution_hydrogens geom
_atom_sites_solution_primary direct
_atom_sites_solution_secondary difmap
_audit_creation_method SHELXL-97
_cell_angle_alpha 90.00
_cell_angle_beta 106.128(3)
_cell_angle_gamma 90.00
_cell_formula_units_Z 4
_cell_length_a 16.122(2)
_cell_length_b 13.595(2)
_cell_length_c 14.548(2)
_cell_measurement_reflns_used 234
_cell_measurement_temperature 213(2)
_cell_measurement_theta_max 20.12
_cell_measurement_theta_min 2.54
_cell_volume 3063.1(7)
_computing_cell_refinement 'SMART (BRUKER, V5.054, 1998)'
_computing_data_collection 'ASTRO (BRUKER, V5.007, 1997)'
_computing_data_reduction 'SAINT (BRUKER, V6.01, 1999)'
_computing_molecular_graphics 'SHELXTL (BRUKER, 1998, V5.1)'
_computing_publication_material 'XCIF (Sheldrick and BRUKER, 1997, V5.1)'
_computing_structure_refinement 'SHELXL-97 (Sheldrick, 1997)'
_computing_structure_solution 'SHELXS-97 (Sheldrick, 1990)'
_diffrn_ambient_temperature 213(2)
_diffrn_measured_fraction_theta_full 0.998
_diffrn_measured_fraction_theta_max 0.998
_diffrn_measurement_method '\w, 0.3 deg'
_diffrn_radiation_monochromator graphite
_diffrn_radiation_source 'normal-focus sealed tube'
_diffrn_radiation_type MoK\a
_diffrn_radiation_wavelength 0.71073
_diffrn_reflns_av_R_equivalents 0.0551
_diffrn_reflns_av_sigmaI/netI 0.0561
_diffrn_reflns_limit_h_max 14
_diffrn_reflns_limit_h_min -19
_diffrn_reflns_limit_k_max 14
_diffrn_reflns_limit_k_min -16
_diffrn_reflns_limit_l_max 16
_diffrn_reflns_limit_l_min -17
_diffrn_reflns_number 15935
_diffrn_reflns_theta_full 25.00
_diffrn_reflns_theta_max 25.00
_diffrn_reflns_theta_min 1.31
_diffrn_standards_decay_% <1
_diffrn_standards_interval_count 0
_diffrn_standards_number 0
_exptl_absorpt_coefficient_mu 0.948
_exptl_absorpt_correction_type none
_exptl_crystal_colour blue
_exptl_crystal_density_diffrn 1.507
_exptl_crystal_density_method 'not measured'
_exptl_crystal_description plate
_exptl_crystal_F_000 1456
_exptl_crystal_size_max 0.10
_exptl_crystal_size_mid 0.10
_exptl_crystal_size_min 0.04
_refine_diff_density_max 1.607
_refine_diff_density_min -0.806
_refine_diff_density_rms 0.120
_refine_ls_extinction_method none
_refine_ls_goodness_of_fit_ref 1.056
_refine_ls_hydrogen_treatment mixed
_refine_ls_matrix_type full
_refine_ls_number_parameters 398
_refine_ls_number_reflns 5392
_refine_ls_number_restraints 31
_refine_ls_restrained_S_all 1.058
_refine_ls_R_factor_all 0.1310
_refine_ls_R_factor_gt 0.0939
_refine_ls_shift/su_max 0.025
_refine_ls_shift/su_mean 0.001
_refine_ls_structure_factor_coef Fsqd
_refine_ls_weighting_details 'calc w=1/[\s^2^(Fo^2^)+(0.1336P)^2^+13.4837P] where P=(Fo^2^+2Fc^2^)/3'
_refine_ls_weighting_scheme calc
_refine_ls_wR_factor_gt 0.2399
_refine_ls_wR_factor_ref 0.2685
_reflns_number_gt 3780
_reflns_number_total 5392
_reflns_threshold_expression >2sigma(I)
_cod_data_source_file b211489e.txt
_cod_data_source_block '[Cu(L2b)](ClO4)2'
_cod_depositor_comments
;
The following automatic conversions were performed:
'_symmetry_cell_setting' value 'Monoclinic' changed to 'monoclinic'
according to '/home/saulius/struct/CIF-dictionaries/cif_core.dic'
dictionary named 'cif_core.dic' version 2.4.1 from 2010-06-29.

Automatic conversion script
Id: cif_fix_enum 1527 2010-12-29 10:47:43Z saulius 
;
_cod_original_cell_volume 3063.3(8)
_cod_original_sg_symbol_H-M P2(1)/c
_cod_database_code 7012504

loop_
_symmetry_equiv_pos_as_xyz
'x, y, z'
'-x, y+1/2, -z+1/2'
'-x, -y, -z'
'x, -y-1/2, z-1/2'

loop_
_atom_site_label
_atom_site_type_symbol
_atom_site_fract_x
_atom_site_fract_y
_atom_site_fract_z
_atom_site_U_iso_or_equiv
_atom_site_adp_type
_atom_site_occupancy
_atom_site_symmetry_multiplicity
_atom_site_calc_flag
_atom_site_refinement_flags
_atom_site_disorder_assembly
_atom_site_disorder_group
Cu1 Cu 0.32245(5) 0.98497(6) 0.22944(6) 0.0383(3) Uani 1 1 d . . .
N1 N 0.2592(4) 0.9119(5) 0.3050(4) 0.0456(15) Uani 1 1 d . . .
N2 N 0.2741(5) 1.0991(5) 0.2946(6) 0.063(2) Uani 1 1 d . A .
H2A H 0.2167 1.1031 0.2613 0.075 Uiso 1 1 calc R . .
N3 N 0.3515(4) 1.0661(5) 0.1261(5) 0.0532(17) Uani 1 1 d . A .
N4 N 0.2877(4) 0.8614(5) 0.1434(5) 0.0491(16) Uani 1 1 d . A .
H4C H 0.3332 0.8419 0.1211 0.059 Uiso 1 1 calc R . .
N5 N 0.4563(4) 0.9723(5) 0.3124(5) 0.0570(18) Uani 1 1 d . A .
H5A H 0.4738 1.0308 0.3418 0.068 Uiso 1 1 calc R . .
H5B H 0.4604 0.9262 0.3588 0.068 Uiso 1 1 calc R . .
C1 C 0.2368(7) 0.9601(8) 0.3732(6) 0.067(3) Uani 1 1 d . A .
C2 C 0.2741(11) 1.0624(9) 0.3905(8) 0.112(5) Uani 1 1 d D . .
C3 C 0.3067(8) 1.1979(8) 0.2920(9) 0.087(3) Uani 1 1 d . . .
H3A H 0.3659 1.2017 0.3340 0.104 Uiso 1 1 calc R A .
H3B H 0.2711 1.2440 0.3164 0.104 Uiso 1 1 calc R . .
C4 C 0.3062(7) 1.2272(7) 0.1939(9) 0.082(3) Uani 1 1 d . A .
H4A H 0.3183 1.2978 0.1936 0.099 Uiso 1 1 calc R . .
H4B H 0.2482 1.2163 0.1512 0.099 Uiso 1 1 calc R . .
C5 C 0.3700(7) 1.1732(7) 0.1544(9) 0.078(3) Uani 1 1 d . . .
H5C H 0.4263 1.1762 0.2023 0.093 Uiso 1 1 calc R A .
H5D H 0.3753 1.2091 0.0979 0.093 Uiso 1 1 calc R . .
C6 C 0.2734(6) 1.0650(8) 0.0394(6) 0.068(3) Uani 1 1 d . . .
H6A H 0.2257 1.0976 0.0568 0.082 Uiso 1 1 calc R A .
H6B H 0.2869 1.1044 -0.0110 0.082 Uiso 1 1 calc R . .
C7 C 0.2423(6) 0.9653(8) -0.0019(6) 0.065(2) Uani 1 1 d . A .
H7A H 0.1934 0.9756 -0.0587 0.077 Uiso 1 1 calc R . .
H7B H 0.2887 0.9348 -0.0234 0.077 Uiso 1 1 calc R . .
C8 C 0.2147(6) 0.8941(7) 0.0620(6) 0.059(2) Uani 1 1 d . . .
H8A H 0.1705 0.9249 0.0872 0.071 Uiso 1 1 calc R A .
H8B H 0.1886 0.8364 0.0245 0.071 Uiso 1 1 calc R . .
C9 C 0.2621(7) 0.7797(6) 0.1978(7) 0.066(3) Uani 1 1 d . . .
H9A H 0.2143 0.7431 0.1535 0.080 Uiso 1 1 calc R A .
C10 C 0.2283(5) 0.8231(6) 0.2769(6) 0.0506(19) Uani 1 1 d . A .
C11 C 0.1725(6) 0.7755(7) 0.3168(7) 0.065(2) Uani 1 1 d . . .
H11A H 0.1509 0.7129 0.2953 0.078 Uiso 1 1 calc R A .
C12 C 0.1493(6) 0.8215(10) 0.3885(8) 0.081(3) Uani 1 1 d . A .
H12A H 0.1109 0.7902 0.4172 0.097 Uiso 1 1 calc R . .
C13 C 0.1817(8) 0.9161(11) 0.4209(8) 0.090(4) Uani 1 1 d . . .
H13A H 0.1671 0.9476 0.4717 0.108 Uiso 1 1 calc R A .
C14 C 0.4259(6) 1.0249(8) 0.0974(7) 0.074(3) Uani 1 1 d . . .
H14A H 0.4207 1.0042 0.0344 0.089 Uiso 1 1 calc R A .
C15 C 0.5104(6) 1.0180(9) 0.1749(8) 0.080(3) Uani 1 1 d . A .
H15A H 0.5585 1.0563 0.1733 0.096 Uiso 1 1 calc R . .
C16 C 0.5136(6) 0.9457(8) 0.2559(8) 0.073(3) Uani 1 1 d . . .
H16A H 0.4980 0.8801 0.2287 0.087 Uiso 1 1 calc R A .
H16B H 0.5728 0.9425 0.2976 0.087 Uiso 1 1 calc R . .
C17 C 0.2471(14) 1.1273(16) 0.4489(15) 0.098(5) Uiso 0.585(16) 1 d PD A 1
H17A H 0.2772 1.1894 0.4507 0.147 Uiso 0.585(16) 1 calc PR A 1
H17B H 0.2598 1.1003 0.5131 0.147 Uiso 0.585(16) 1 calc PR A 1
H17C H 0.1854 1.1379 0.4242 0.147 Uiso 0.585(16) 1 calc PR A 1
C17B C 0.3303(18) 1.070(2) 0.4772(18) 0.098(5) Uiso 0.415(16) 1 d PD A 2
H17D H 0.3527 1.1370 0.4863 0.147 Uiso 0.415(16) 1 calc PR A 2
H17E H 0.3776 1.0247 0.4823 0.147 Uiso 0.415(16) 1 calc PR A 2
H17F H 0.3015 1.0553 0.5257 0.147 Uiso 0.415(16) 1 calc PR A 2
C18 C 0.3321(10) 0.7120(9) 0.2348(11) 0.115(5) Uani 1 1 d . A .
H18A H 0.3517 0.6858 0.1824 0.172 Uiso 1 1 calc R . .
H18B H 0.3125 0.6584 0.2675 0.172 Uiso 1 1 calc R . .
H18C H 0.3794 0.7460 0.2793 0.172 Uiso 1 1 calc R . .
Cl1 Cl 0.44942(13) 0.72050(18) 0.01996(15) 0.0574(6) Uani 1 1 d . . .
O1 O 0.3657(6) 0.7579(8) -0.0088(7) 0.125(3) Uani 1 1 d . B .
O2 O 0.504(2) 0.7937(18) 0.073(2) 0.149(13) Uani 0.50 1 d P B 1
O3 O 0.446(2) 0.6328(18) 0.051(3) 0.131(14) Uani 0.50 1 d P B 1
O4 O 0.4776(16) 0.7180(18) -0.0668(17) 0.091(6) Uani 0.50 1 d P B 1
O2B O 0.503(3) 0.768(5) -0.004(6) 0.38(5) Uani 0.50 1 d P B 2
O3B O 0.4735(13) 0.712(2) 0.1248(10) 0.118(7) Uani 0.50 1 d P B 2
O4B O 0.464(3) 0.620(3) 0.009(3) 0.21(2) Uani 0.50 1 d P B 2
Cl2 Cl 0.03554(14) 0.11034(18) 0.17341(16) 0.0610(6) Uani 1 1 d D . .
O5 O 0.0919(10) 0.0315(8) 0.1768(11) 0.193(6) Uiso 1 1 d D C .
O6 O 0.034(2) 0.146(2) 0.2640(14) 0.184(11) Uiso 0.50 1 d PDU C 1
O7 O -0.0481(10) 0.0847(17) 0.1195(17) 0.131(7) Uiso 0.50 1 d PDU C 1
O8 O 0.0695(17) 0.1983(14) 0.142(3) 0.233(15) Uiso 0.50 1 d PDU C 1
O6A O 0.0708(11) 0.1985(10) 0.2200(14) 0.110(6) Uiso 0.50 1 d PDU C 2
O7A O -0.0334(16) 0.085(2) 0.213(2) 0.187(11) Uiso 0.50 1 d PDU C 2
O8A O -0.0250(12) 0.1210(16) 0.0827(11) 0.116(6) Uiso 0.50 1 d PDU C 2
O2S O -0.0348(9) 0.3016(7) 0.9346(7) 0.126(4) Uani 1 1 d . . .
C1S C 0.0259(8) 0.1677(10) 0.8918(8) 0.092(4) Uani 1 1 d . . .
H1SA H -0.0337 0.1540 0.8575 0.137 Uiso 1 1 calc R . .
H1SB H 0.0476 0.1160 0.9383 0.137 Uiso 1 1 calc R . .
H1SC H 0.0606 0.1704 0.8470 0.137 Uiso 1 1 calc R . .
C2S C 0.0309(8) 0.2599(10) 0.9401(7) 0.073(3) Uani 1 1 d . . .
C3S C 0.0980(9) 0.2888(12) 0.9826(9) 0.115(5) Uani 1 1 d . . .
H3SA H 0.0917 0.3523 1.0103 0.173 Uiso 1 1 calc R . .
H3SB H 0.1344 0.2957 0.9399 0.173 Uiso 1 1 calc R . .
H3SC H 0.1243 0.2428 1.0332 0.173 Uiso 1 1 calc R . .
O1S O 0.1957(8) 0.0788(9) 0.7813(8) 0.142(4) Uani 1 1 d . . .
C4S C 0.2140(11) 0.0120(13) 0.6641(11) 0.129(6) Uani 1 1 d . . .
H4SA H 0.2725 0.0097 0.7058 0.194 Uiso 1 1 calc R . .
H4SB H 0.2127 0.0509 0.6079 0.194 Uiso 1 1 calc R . .
H4SC H 0.1943 -0.0542 0.6448 0.194 Uiso 1 1 calc R . .
C5S C 0.1700(9) 0.0467(9) 0.7038(8) 0.078(3) Uani 1 1 d . . .
C6S C 0.0811(11) 0.0554(12) 0.6569(10) 0.117(5) Uani 1 1 d . . .
H6SA H 0.0518 0.0843 0.7003 0.176 Uiso 1 1 calc R . .
H6SB H 0.0571 -0.0092 0.6372 0.176 Uiso 1 1 calc R . .
H6SC H 0.0732 0.0972 0.6011 0.176 Uiso 1 1 calc R . .

loop_
_atom_site_aniso_label
_atom_site_aniso_U_11
_atom_site_aniso_U_22
_atom_site_aniso_U_33
_atom_site_aniso_U_23
_atom_site_aniso_U_13
_atom_site_aniso_U_12
Cu1 0.0379(5) 0.0350(5) 0.0381(5) 0.0005(4) 0.0042(4) -0.0023(4)
N1 0.060(4) 0.046(4) 0.031(3) 0.002(3) 0.013(3) 0.001(3)
N2 0.068(5) 0.045(4) 0.073(5) -0.010(4) 0.014(4) 0.000(3)
N3 0.047(4) 0.048(4) 0.062(4) 0.010(3) 0.011(3) -0.008(3)
N4 0.059(4) 0.042(4) 0.047(4) -0.002(3) 0.018(3) -0.005(3)
N5 0.045(4) 0.059(4) 0.057(4) 0.003(4) -0.002(3) 0.005(3)
C1 0.092(7) 0.075(7) 0.037(4) 0.008(4) 0.024(5) 0.004(5)
C2 0.212(16) 0.072(8) 0.049(6) -0.029(6) 0.033(8) -0.006(9)
C3 0.093(8) 0.053(6) 0.096(8) -0.021(6) -0.003(6) 0.007(5)
C4 0.080(7) 0.031(5) 0.128(10) 0.002(5) 0.015(7) -0.006(4)
C5 0.066(6) 0.054(6) 0.106(8) 0.014(6) 0.015(6) -0.014(5)
C6 0.072(6) 0.073(7) 0.051(5) 0.026(5) 0.005(5) 0.000(5)
C7 0.064(6) 0.087(7) 0.038(4) 0.007(4) 0.006(4) -0.001(5)
C8 0.055(5) 0.064(6) 0.051(5) -0.016(4) 0.002(4) -0.018(4)
C9 0.102(8) 0.039(5) 0.064(6) 0.000(4) 0.033(5) -0.011(5)
C10 0.054(5) 0.048(5) 0.050(5) 0.007(4) 0.014(4) -0.005(4)
C11 0.060(6) 0.066(6) 0.069(6) 0.023(5) 0.020(5) -0.004(4)
C12 0.057(6) 0.110(10) 0.081(7) 0.049(7) 0.028(5) 0.014(6)
C13 0.104(9) 0.123(11) 0.057(6) 0.010(7) 0.046(6) 0.026(8)
C14 0.063(6) 0.101(8) 0.064(6) 0.022(6) 0.027(5) 0.000(5)
C15 0.041(5) 0.103(8) 0.096(8) 0.015(7) 0.021(5) -0.005(5)
C16 0.041(5) 0.087(7) 0.082(7) -0.003(6) 0.003(5) 0.006(5)
C18 0.152(13) 0.077(8) 0.134(12) 0.033(8) 0.069(10) 0.045(8)
Cl1 0.0488(12) 0.0649(15) 0.0534(12) -0.0071(10) 0.0059(9) 0.0114(10)
O1 0.081(6) 0.184(10) 0.102(6) 0.015(6) 0.015(5) 0.054(6)
O2 0.17(3) 0.089(16) 0.13(2) -0.050(17) -0.055(18) 0.003(15)
O3 0.15(2) 0.072(16) 0.21(4) 0.06(2) 0.11(3) 0.051(15)
O4 0.096(13) 0.095(13) 0.103(13) -0.025(12) 0.061(11) -0.010(10)
O2B 0.19(5) 0.42(9) 0.61(12) 0.38(8) 0.24(8) 0.06(5)
O3B 0.132(16) 0.16(2) 0.043(9) -0.017(11) -0.011(9) 0.032(15)
O4B 0.26(5) 0.15(3) 0.16(3) -0.06(2) -0.03(3) 0.13(3)
Cl2 0.0492(12) 0.0698(15) 0.0602(13) 0.0026(11) 0.0087(10) 0.0089(10)
O2S 0.195(11) 0.106(7) 0.088(6) 0.009(5) 0.057(7) 0.036(7)
C1S 0.083(8) 0.116(10) 0.071(7) 0.000(7) 0.013(6) 0.015(7)
C2S 0.076(7) 0.097(9) 0.049(6) -0.003(6) 0.024(5) -0.001(6)
C3S 0.107(11) 0.147(13) 0.082(9) -0.042(9) 0.009(8) -0.044(9)
O1S 0.186(11) 0.142(10) 0.092(7) 0.026(7) 0.030(7) -0.042(8)
C4S 0.110(12) 0.180(17) 0.100(11) -0.002(11) 0.033(10) 0.032(11)
C5S 0.108(10) 0.084(8) 0.047(6) 0.014(5) 0.028(7) 0.000(7)
C6S 0.142(14) 0.120(12) 0.090(9) 0.007(9) 0.032(10) -0.002(10)

loop_
_atom_type_symbol
_atom_type_description
_atom_type_scat_dispersion_real
_atom_type_scat_dispersion_imag
_atom_type_scat_source
C C 0.0033 0.0016 'International Tables Vol C Tables 4.2.6.8 and 6.1.1.4'
H H 0.0000 0.0000 'International Tables Vol C Tables 4.2.6.8 and 6.1.1.4'
N N 0.0061 0.0033 'International Tables Vol C Tables 4.2.6.8 and 6.1.1.4'
O O 0.0106 0.0060 'International Tables Vol C Tables 4.2.6.8 and 6.1.1.4'
Cl Cl 0.1484 0.1585 'International Tables Vol C Tables 4.2.6.8 and 6.1.1.4'
Cu Cu 0.3201 1.2651 'International Tables Vol C Tables 4.2.6.8 and 6.1.1.4'

loop_
_geom_angle_atom_site_label_1
_geom_angle_atom_site_label_2
_geom_angle_atom_site_label_3
_geom_angle
_geom_angle_site_symmetry_1
_geom_angle_site_symmetry_3
_geom_angle_publ_flag
N1 Cu1 N3 162.9(3) . . ?
N1 Cu1 N4 80.4(3) . . ?
N3 Cu1 N4 94.1(3) . . ?
N1 Cu1 N2 78.7(3) . . ?
N3 Cu1 N2 97.2(3) . . ?
N4 Cu1 N2 143.7(3) . . ?
N1 Cu1 N5 103.9(3) . . ?
N3 Cu1 N5 93.3(3) . . ?
N4 Cu1 N5 109.4(3) . . ?
N2 Cu1 N5 104.3(3) . . ?
C1 N1 C10 121.7(8) . . ?
C1 N1 Cu1 117.6(6) . . ?
C10 N1 Cu1 119.8(5) . . ?
C3 N2 C2 115.6(8) . . ?
C3 N2 Cu1 119.7(7) . . ?
C2 N2 Cu1 106.0(6) . . ?
C14 N3 C6 108.2(8) . . ?
C14 N3 C5 109.0(7) . . ?
C6 N3 C5 106.9(7) . . ?
C14 N3 Cu1 112.0(5) . . ?
C6 N3 Cu1 107.6(5) . . ?
C5 N3 Cu1 112.9(6) . . ?
C8 N4 C9 111.8(7) . . ?
C8 N4 Cu1 105.1(5) . . ?
C9 N4 Cu1 110.6(5) . . ?
C16 N5 Cu1 113.5(6) . . ?
N1 C1 C13 120.2(10) . . ?
N1 C1 C2 113.8(9) . . ?
C13 C1 C2 126.1(10) . . ?
C17B C2 C17 67.2(16) . . ?
C17B C2 N2 133.1(19) . . ?
C17 C2 N2 116.6(13) . . ?
C17B C2 C1 111.5(17) . . ?
C17 C2 C1 120.9(15) . . ?
N2 C2 C1 105.0(7) . . ?
N2 C3 C4 111.7(8) . . ?
C3 C4 C5 114.6(9) . . ?
C4 C5 N3 118.0(8) . . ?
C7 C6 N3 116.6(7) . . ?
C8 C7 C6 117.2(7) . . ?
N4 C8 C7 112.5(7) . . ?
C18 C9 N4 111.8(9) . . ?
C18 C9 C10 111.9(9) . . ?
N4 C9 C10 108.9(7) . . ?
N1 C10 C11 122.5(8) . . ?
N1 C10 C9 113.7(7) . . ?
C11 C10 C9 123.8(8) . . ?
C12 C11 C10 117.7(10) . . ?
C11 C12 C13 121.2(9) . . ?
C1 C13 C12 116.6(10) . . ?
N3 C14 C15 116.4(9) . . ?
C14 C15 C16 116.5(8) . . ?
N5 C16 C15 112.9(8) . . ?
O2B Cl1 O3 135(3) . . ?
O2B Cl1 O1 115(2) . . ?
O3 Cl1 O1 108.5(14) . . ?
O2B Cl1 O4B 109(4) . . ?
O3 Cl1 O4B 33(2) . . ?
O1 Cl1 O4B 120(2) . . ?
O2B Cl1 O2 53(4) . . ?
O3 Cl1 O2 123(2) . . ?
O1 Cl1 O2 108.0(13) . . ?
O4B Cl1 O2 131(2) . . ?
O2B Cl1 O4 49(5) . . ?
O3 Cl1 O4 109.7(16) . . ?
O1 Cl1 O4 104.9(12) . . ?
O4B Cl1 O4 77(2) . . ?
O2 Cl1 O4 101.2(19) . . ?
O2B Cl1 O3B 110(4) . . ?
O3 Cl1 O3B 65.3(19) . . ?
O1 Cl1 O3B 107.2(9) . . ?
O4B Cl1 O3B 91.9(18) . . ?
O2 Cl1 O3B 62.9(14) . . ?
O4 Cl1 O3B 147.3(13) . . ?
O5 Cl2 O7 110.1(12) . . ?
O5 Cl2 O6 114.5(12) . . ?
O7 Cl2 O6 110.0(16) . . ?
O5 Cl2 O8A 112.6(11) . . ?
O7 Cl2 O8A 36.5(11) . . ?
O6 Cl2 O8A 130.3(14) . . ?
O5 Cl2 O6A 117.5(9) . . ?
O7 Cl2 O6A 132.4(12) . . ?
O6 Cl2 O6A 51.0(14) . . ?
O8A Cl2 O6A 116.2(12) . . ?
O5 Cl2 O7A 111.8(14) . . ?
O7 Cl2 O7A 55.2(13) . . ?
O6 Cl2 O7A 59.3(16) . . ?
O8A Cl2 O7A 89.2(15) . . ?
O6A Cl2 O7A 105.5(15) . . ?
O5 Cl2 O8 110.2(12) . . ?
O7 Cl2 O8 114.7(13) . . ?
O6 Cl2 O8 96.8(19) . . ?
O8A Cl2 O8 80.9(15) . . ?
O6A Cl2 O8 46.7(14) . . ?
O7A Cl2 O8 137.4(18) . . ?
C3S C2S O2S 124.1(15) . . ?
C3S C2S C1S 118.5(14) . . ?
O2S C2S C1S 117.4(12) . . ?
C4S C5S O1S 122.7(17) . . ?
C4S C5S C6S 119.0(14) . . ?
O1S C5S C6S 118.3(14) . . ?

loop_
_geom_bond_atom_site_label_1
_geom_bond_atom_site_label_2
_geom_bond_distance
_geom_bond_site_symmetry_2
_geom_bond_publ_flag
Cu1 N1 1.964(6) . ?
Cu1 N3 2.022(7) . ?
Cu1 N4 2.077(6) . ?
Cu1 N2 2.080(7) . ?
Cu1 N5 2.167(7) . ?
N1 C1 1.320(11) . ?
N1 C10 1.328(10) . ?
N2 C3 1.447(13) . ?
N2 C2 1.482(14) . ?
N3 C14 1.484(12) . ?
N3 C6 1.514(11) . ?
N3 C5 1.520(12) . ?
N4 C8 1.486(11) . ?
N4 C9 1.488(10) . ?
N5 C16 1.443(12) . ?
C1 C13 1.404(15) . ?
C1 C2 1.508(16) . ?
C2 C17B 1.34(2) . ?
C2 C17 1.378(19) . ?
C3 C4 1.480(16) . ?
C4 C5 1.501(15) . ?
C6 C7 1.510(14) . ?
C7 C8 1.494(12) . ?
C9 C18 1.441(15) . ?
C9 C10 1.522(12) . ?
C10 C11 1.360(12) . ?
C11 C12 1.356(15) . ?
C12 C13 1.418(17) . ?
C14 C15 1.511(14) . ?
C15 C16 1.523(15) . ?
Cl1 O2B 1.21(3) . ?
Cl1 O3 1.28(2) . ?
Cl1 O1 1.394(8) . ?
Cl1 O4B 1.40(3) . ?
Cl1 O2 1.40(2) . ?
Cl1 O4 1.46(2) . ?
Cl1 O3B 1.471(15) . ?
Cl2 O5 1.398(10) . ?
Cl2 O7 1.402(12) . ?
Cl2 O6 1.413(13) . ?
Cl2 O8A 1.415(13) . ?
Cl2 O6A 1.416(12) . ?
Cl2 O7A 1.427(15) . ?
Cl2 O8 1.442(13) . ?
O2S C2S 1.184(14) . ?
C1S C2S 1.429(16) . ?
C2S C3S 1.156(15) . ?
O1S C5S 1.172(14) . ?
C4S C5S 1.133(17) . ?
C5S C6S 1.411(18) . ?

loop_
_geom_torsion_atom_site_label_1
_geom_torsion_atom_site_label_2
_geom_torsion_atom_site_label_3
_geom_torsion_atom_site_label_4
_geom_torsion
_geom_torsion_site_symmetry_1
_geom_torsion_site_symmetry_2
_geom_torsion_site_symmetry_3
_geom_torsion_site_symmetry_4
_geom_torsion_publ_flag
N3 Cu1 N1 C1 -93.2(11) . . . . ?
N4 Cu1 N1 C1 -165.8(7) . . . . ?
N2 Cu1 N1 C1 -15.6(7) . . . . ?
N5 Cu1 N1 C1 86.5(7) . . . . ?
N3 Cu1 N1 C10 75.9(12) . . . . ?
N4 Cu1 N1 C10 3.3(6) . . . . ?
N2 Cu1 N1 C10 153.4(7) . . . . ?
N5 Cu1 N1 C10 -104.5(6) . . . . ?
N1 Cu1 N2 C3 167.2(8) . . . . ?
N3 Cu1 N2 C3 -29.6(8) . . . . ?
N4 Cu1 N2 C3 -136.8(7) . . . . ?
N5 Cu1 N2 C3 65.6(8) . . . . ?
N1 Cu1 N2 C2 34.3(8) . . . . ?
N3 Cu1 N2 C2 -162.6(8) . . . . ?
N4 Cu1 N2 C2 90.2(9) . . . . ?
N5 Cu1 N2 C2 -67.4(8) . . . . ?
N1 Cu1 N3 C14 -135.1(9) . . . . ?
N4 Cu1 N3 C14 -64.5(6) . . . . ?
N2 Cu1 N3 C14 150.1(6) . . . . ?
N5 Cu1 N3 C14 45.2(7) . . . . ?
N1 Cu1 N3 C6 -16.3(13) . . . . ?
N4 Cu1 N3 C6 54.3(6) . . . . ?
N2 Cu1 N3 C6 -91.1(6) . . . . ?
N5 Cu1 N3 C6 164.0(6) . . . . ?
N1 Cu1 N3 C5 101.4(10) . . . . ?
N4 Cu1 N3 C5 172.0(6) . . . . ?
N2 Cu1 N3 C5 26.5(6) . . . . ?
N5 Cu1 N3 C5 -78.3(6) . . . . ?
N1 Cu1 N4 C8 103.4(5) . . . . ?
N3 Cu1 N4 C8 -60.3(5) . . . . ?
N2 Cu1 N4 C8 47.9(7) . . . . ?
N5 Cu1 N4 C8 -155.2(5) . . . . ?
N1 Cu1 N4 C9 -17.4(6) . . . . ?
N3 Cu1 N4 C9 179.0(6) . . . . ?
N2 Cu1 N4 C9 -72.9(8) . . . . ?
N5 Cu1 N4 C9 84.1(6) . . . . ?
N1 Cu1 N5 C16 133.3(7) . . . . ?
N3 Cu1 N5 C16 -46.8(7) . . . . ?
N4 Cu1 N5 C16 48.7(7) . . . . ?
N2 Cu1 N5 C16 -145.1(7) . . . . ?
C10 N1 C1 C13 2.6(14) . . . . ?
Cu1 N1 C1 C13 171.4(8) . . . . ?
C10 N1 C1 C2 -176.2(9) . . . . ?
Cu1 N1 C1 C2 -7.4(11) . . . . ?
C3 N2 C2 C17B -40(3) . . . . ?
Cu1 N2 C2 C17B 95(2) . . . . ?
C3 N2 C2 C17 42.6(19) . . . . ?
Cu1 N2 C2 C17 177.8(14) . . . . ?
C3 N2 C2 C1 179.4(9) . . . . ?
Cu1 N2 C2 C1 -45.4(11) . . . . ?
N1 C1 C2 C17B -114.0(18) . . . . ?
C13 C1 C2 C17B 67(2) . . . . ?
N1 C1 C2 C17 170.4(14) . . . . ?
C13 C1 C2 C17 -8(2) . . . . ?
N1 C1 C2 N2 35.9(14) . . . . ?
C13 C1 C2 N2 -142.8(11) . . . . ?
C2 N2 C3 C4 178.6(10) . . . . ?
Cu1 N2 C3 C4 49.8(11) . . . . ?
N2 C3 C4 C5 -68.8(12) . . . . ?
C3 C4 C5 N3 72.4(13) . . . . ?
C14 N3 C5 C4 -175.0(9) . . . . ?
C6 N3 C5 C4 68.3(11) . . . . ?
Cu1 N3 C5 C4 -49.8(11) . . . . ?
C14 N3 C6 C7 63.0(10) . . . . ?
C5 N3 C6 C7 -179.7(8) . . . . ?
Cu1 N3 C6 C7 -58.2(9) . . . . ?
N3 C6 C7 C8 60.3(12) . . . . ?
C9 N4 C8 C7 -171.5(7) . . . . ?
Cu1 N4 C8 C7 68.6(8) . . . . ?
C6 C7 C8 N4 -66.6(11) . . . . ?
C8 N4 C9 C18 146.1(10) . . . . ?
Cu1 N4 C9 C18 -97.2(9) . . . . ?
C8 N4 C9 C10 -89.7(8) . . . . ?
Cu1 N4 C9 C10 26.9(9) . . . . ?
C1 N1 C10 C11 -0.6(13) . . . . ?
Cu1 N1 C10 C11 -169.2(7) . . . . ?
C1 N1 C10 C9 -179.8(8) . . . . ?
Cu1 N1 C10 C9 11.6(10) . . . . ?
C18 C9 C10 N1 98.7(10) . . . . ?
N4 C9 C10 N1 -25.4(11) . . . . ?
C18 C9 C10 C11 -80.5(13) . . . . ?
N4 C9 C10 C11 155.5(8) . . . . ?
N1 C10 C11 C12 -0.8(13) . . . . ?
C9 C10 C11 C12 178.3(9) . . . . ?
C10 C11 C12 C13 0.1(15) . . . . ?
N1 C1 C13 C12 -3.1(15) . . . . ?
C2 C1 C13 C12 175.6(11) . . . . ?
C11 C12 C13 C1 1.8(16) . . . . ?
C6 N3 C14 C15 -179.0(8) . . . . ?
C5 N3 C14 C15 65.2(10) . . . . ?
Cu1 N3 C14 C15 -60.5(10) . . . . ?
N3 C14 C15 C16 66.8(13) . . . . ?
Cu1 N5 C16 C15 57.7(10) . . . . ?
C14 C15 C16 N5 -64.8(13) . . . . ?
